data_4068076
loop_
_publ_author_name
'Esteruelas, Miguel A.'
'L\'opez, Ana M.'
'Mozo, Silvia'
'O\~nate, Enrique'

_publ_section_title
;
 Formation of Osmium-Allylphosphinomethanide Complexes by Coupling of an
 Isopropenyldiisopropylphosphine and Monosubstituted Allenes
;
_journal_issue 1
_journal_name_full Organometallics
_journal_page_first 440
_journal_paper_doi 10.1021/om201077b
_journal_volume 31
_journal_year 2012
_chemical_formula_sum 'C23 H38 F6 Os P2'
_chemical_formula_weight 680.67
_chemical_name_systematic
; 
 ? 
;
_space_group_IT_number 61
_symmetry_cell_setting orthorhombic
_symmetry_space_group_name_Hall '-P 2ac 2ab'
_symmetry_space_group_name_H-M 'P b c a'
_atom_sites_solution_hydrogens geom
_atom_sites_solution_primary direct
_atom_sites_solution_secondary difmap
_audit_creation_method
;
CrysAlis RED, Oxford Diffraction Ltd.,
Version 1.171.32.19 (release 28-02-2008 CrysAlis171 .NET)
(compiled Feb 28 2008,12:10:31)
;
_cell_angle_alpha 90.00
_cell_angle_beta 90.00
_cell_angle_gamma 90.00
_cell_formula_units_Z 8
_cell_length_a 17.5094(2)
_cell_length_b 15.9826(2)
_cell_length_c 18.3110(2)
_cell_measurement_reflns_used 21129
_cell_measurement_temperature 150(2)
_cell_measurement_theta_max 27.9088
_cell_measurement_theta_min 3.1746
_cell_volume 5124.26(10)
_computing_cell_refinement
;
CrysAlis RED, Oxford Diffraction Ltd.,
Version 1.171.32.19 (release 28-02-2008 CrysAlis171 .NET)
(compiled Feb 28 2008,12:10:31)
;
_computing_data_collection
;
CrysAlis CCD, Oxford Diffraction Ltd.,
Version 1.171.32.19 (release 28-02-2008 CrysAlis171 .NET)
(compiled Feb 28 2008,12:10:31)
;
_computing_data_reduction
;
CrysAlis RED, Oxford Diffraction Ltd.,
Version 1.171.32.19 (release 28-02-2008 CrysAlis171 .NET)
(compiled Feb 28 2008,12:10:31)
;
_computing_structure_refinement 'SHELXL-97 (Sheldrick, 1997)'
_computing_structure_solution 'SHELXS-97 (Sheldrick, 1990)'
_diffrn_ambient_temperature 150(2)
_diffrn_detector_area_resol_mean 16.3990
_diffrn_measured_fraction_theta_full 0.988
_diffrn_measured_fraction_theta_max 0.922
_diffrn_radiation_monochromator graphite
_diffrn_radiation_source 'Enhance (Mo) X-ray Source'
_diffrn_radiation_type 'Mo K\a'
_diffrn_radiation_wavelength 0.7107
_diffrn_reflns_av_R_equivalents 0.0865
_diffrn_reflns_av_sigmaI/netI 0.0767
_diffrn_reflns_limit_h_max 22
_diffrn_reflns_limit_h_min -22
_diffrn_reflns_limit_k_max 21
_diffrn_reflns_limit_k_min -19
_diffrn_reflns_limit_l_max 24
_diffrn_reflns_limit_l_min -21
_diffrn_reflns_number 93742
_diffrn_reflns_theta_full 27.50
_diffrn_reflns_theta_max 28.89
_diffrn_reflns_theta_min 2.65
_exptl_absorpt_coefficient_mu 5.155
_exptl_absorpt_correction_T_max 1.1333
_exptl_absorpt_correction_T_min 0.7811
_exptl_absorpt_correction_type multi-scan
_exptl_absorpt_process_details
;
CrysAlis RED, Oxford Diffraction Ltd.,
Version 1.171.32.19 (release 28-02-2008 CrysAlis171 .NET)
(compiled Feb 28 2008,12:10:31)
Empirical absorption correction using spherical harmonics,
 implemented in SCALE3 ABSPACK scaling algorithm.
;
_exptl_crystal_colour colourless
_exptl_crystal_density_diffrn 1.765
_exptl_crystal_density_method 'not measured'
_exptl_crystal_description plate
_exptl_crystal_F_000 2688
_exptl_crystal_size_max 0.22
_exptl_crystal_size_mid 0.22
_exptl_crystal_size_min 0.06
_refine_diff_density_max 3.581
_refine_diff_density_min -0.499
_refine_diff_density_rms 0.159
_refine_ls_extinction_method none
_refine_ls_goodness_of_fit_ref 0.981
_refine_ls_hydrogen_treatment mixed
_refine_ls_matrix_type full
_refine_ls_number_parameters 309
_refine_ls_number_reflns 6215
_refine_ls_number_restraints 0
_refine_ls_restrained_S_all 0.981
_refine_ls_R_factor_all 0.0786
_refine_ls_R_factor_gt 0.0351
_refine_ls_shift/su_max 0.001
_refine_ls_shift/su_mean 0.000
_refine_ls_structure_factor_coef Fsqd
_refine_ls_weighting_details 'calc w=1/[\s^2^(Fo^2^)+(0.0401P)^2^+0.0000P] where P=(Fo^2^+2Fc^2^)/3'
_refine_ls_weighting_scheme calc
_refine_ls_wR_factor_gt 0.0781
_refine_ls_wR_factor_ref 0.0836
_reflns_number_gt 3707
_reflns_number_total 6215
_reflns_threshold_expression >2sigma(I)
_cod_data_source_file om201077b_si_002.cif
_cod_data_source_block silvias
_cod_original_cell_volume 5124.25(10)
_cod_database_code 4068076

loop_
_symmetry_equiv_pos_as_xyz
'x, y, z'
'-x+1/2, -y, z+1/2'
'-x, y+1/2, -z+1/2'
'x+1/2, -y+1/2, -z'
'-x, -y, -z'
'x-1/2, y, -z-1/2'
'x, -y-1/2, z-1/2'
'-x-1/2, y-1/2, z'

loop_
_atom_site_label
_atom_site_type_symbol
_atom_site_fract_x
_atom_site_fract_y
_atom_site_fract_z
_atom_site_U_iso_or_equiv
_atom_site_adp_type
_atom_site_occupancy
_atom_site_symmetry_multiplicity
_atom_site_calc_flag
_atom_site_refinement_flags
Os Os 0.158505(11) 0.364817(12) 0.402464(11) 0.02040(7) Uani 1 1 d .
P1 P 0.14604(8) 0.24643(9) 0.47308(8) 0.0234(3) Uani 1 1 d .
P2 P 0.13430(9) 0.60758(10) 0.17220(10) 0.0336(4) Uani 1 1 d .
F1 F 0.0480(2) 0.6281(3) 0.1639(3) 0.0768(15) Uani 1 1 d .
F2 F 0.2221(2) 0.5867(3) 0.1776(3) 0.0931(18) Uani 1 1 d .
F3 F 0.1173(2) 0.5098(2) 0.1674(3) 0.0718(13) Uani 1 1 d .
F4 F 0.1541(3) 0.7024(3) 0.1777(4) 0.106(2) Uani 1 1 d .
F5 F 0.1472(3) 0.6107(4) 0.0874(3) 0.0946(17) Uani 1 1 d .
F6 F 0.1235(3) 0.6011(3) 0.2567(2) 0.0918(16) Uani 1 1 d .
C1 C 0.1852(4) 0.3522(4) 0.2862(3) 0.0289(14) Uani 1 1 d .
H1A H 0.175(3) 0.395(4) 0.262(3) 0.035 Uiso 1 1 d .
H1B H 0.235(3) 0.326(3) 0.272(3) 0.035 Uiso 1 1 d .
C2 C 0.1296(3) 0.2913(4) 0.3056(3) 0.0282(13) Uani 1 1 d .
C3 C 0.0585(3) 0.3213(4) 0.3327(3) 0.0258(13) Uani 1 1 d .
H3 H 0.025(3) 0.279(3) 0.357(3) 0.031 Uiso 1 1 d .
C4 C 0.0123(3) 0.3905(3) 0.2979(3) 0.0259(13) Uani 1 1 d .
H4 H 0.0472 0.4359 0.2844 0.031 Uiso 1 1 calc R
C5 C -0.0473(3) 0.4254(4) 0.3492(3) 0.0322(14) Uani 1 1 d .
H5A H -0.0822 0.3812 0.3635 0.039 Uiso 1 1 calc R
H5B H -0.0226 0.4463 0.3930 0.039 Uiso 1 1 calc R
C6 C -0.0916(4) 0.4953(4) 0.3134(4) 0.0495(19) Uani 1 1 d .
H6A H -0.1300 0.5158 0.3471 0.059 Uiso 1 1 calc R
H6B H -0.0572 0.5412 0.3025 0.059 Uiso 1 1 calc R
C7 C -0.1295(4) 0.4668(4) 0.2444(4) 0.052(2) Uani 1 1 d .
H7A H -0.1539 0.5143 0.2210 0.062 Uiso 1 1 calc R
H7B H -0.1690 0.4264 0.2563 0.062 Uiso 1 1 calc R
C8 C -0.0732(4) 0.4272(4) 0.1914(4) 0.0472(19) Uani 1 1 d .
H8A H -0.0394 0.4700 0.1724 0.057 Uiso 1 1 calc R
H8B H -0.1009 0.4032 0.1506 0.057 Uiso 1 1 calc R
C9 C -0.0256(3) 0.3584(4) 0.2291(3) 0.0356(15) Uani 1 1 d .
H9A H -0.0586 0.3117 0.2413 0.043 Uiso 1 1 calc R
H9B H 0.0132 0.3384 0.1956 0.043 Uiso 1 1 calc R
C10 C 0.2055(3) 0.2335(3) 0.3965(3) 0.0262(13) Uani 1 1 d .
C11 C 0.1638(4) 0.2082(4) 0.3280(3) 0.0309(14) Uani 1 1 d .
H11A H 0.126(3) 0.176(4) 0.331(3) 0.037 Uiso 1 1 d .
H11B H 0.196(3) 0.195(4) 0.293(3) 0.037 Uiso 1 1 d .
C12 C 0.2909(3) 0.2216(4) 0.4008(4) 0.0369(15) Uani 1 1 d .
H12A H 0.3027 0.1630 0.3992 0.055 Uiso 1 1 calc R
H12B H 0.3095 0.2449 0.4458 0.055 Uiso 1 1 calc R
H12C H 0.3148 0.2494 0.3604 0.055 Uiso 1 1 calc R
C13 C 0.0574(3) 0.1848(4) 0.4758(3) 0.0310(14) Uani 1 1 d .
H13 H 0.0424 0.1766 0.4247 0.037 Uiso 1 1 calc R
C14 C -0.0083(3) 0.2356(4) 0.5115(4) 0.0454(18) Uani 1 1 d .
H14A H -0.0552 0.2048 0.5075 0.068 Uiso 1 1 calc R
H14B H -0.0136 0.2883 0.4869 0.068 Uiso 1 1 calc R
H14C H 0.0032 0.2451 0.5620 0.068 Uiso 1 1 calc R
C15 C 0.0651(4) 0.0978(4) 0.5079(4) 0.057(2) Uani 1 1 d .
H15A H 0.0837 0.1018 0.5571 0.085 Uiso 1 1 calc R
H15B H 0.1003 0.0657 0.4790 0.085 Uiso 1 1 calc R
H15C H 0.0161 0.0708 0.5079 0.085 Uiso 1 1 calc R
C16 C 0.2006(3) 0.2406(4) 0.5585(3) 0.0314(14) Uani 1 1 d .
H16 H 0.2434 0.2797 0.5530 0.038 Uiso 1 1 calc R
C17 C 0.1535(4) 0.2724(4) 0.6230(3) 0.0446(17) Uani 1 1 d .
H17A H 0.1164 0.2309 0.6364 0.067 Uiso 1 1 calc R
H17B H 0.1278 0.3232 0.6094 0.067 Uiso 1 1 calc R
H17C H 0.1866 0.2831 0.6637 0.067 Uiso 1 1 calc R
C18 C 0.2356(4) 0.1567(4) 0.5756(4) 0.050(2) Uani 1 1 d .
H18A H 0.2690 0.1619 0.6169 0.075 Uiso 1 1 calc R
H18B H 0.2641 0.1373 0.5341 0.075 Uiso 1 1 calc R
H18C H 0.1958 0.1173 0.5867 0.075 Uiso 1 1 calc R
C19 C 0.2476(4) 0.4564(4) 0.4403(4) 0.0378(16) Uani 1 1 d .
H19 H 0.2996 0.4444 0.4393 0.045 Uiso 1 1 calc R
C20 C 0.2057(4) 0.4952(4) 0.3858(4) 0.0418(18) Uani 1 1 d .
H20 H 0.2260 0.5141 0.3418 0.050 Uiso 1 1 calc R
C21 C 0.1281(4) 0.5023(3) 0.4060(3) 0.0309(13) Uani 1 1 d .
H21 H 0.0888 0.5258 0.3787 0.037 Uiso 1 1 calc R
C22 C 0.1227(3) 0.4663(3) 0.4761(3) 0.0300(14) Uani 1 1 d .
H22 H 0.0783 0.4613 0.5036 0.036 Uiso 1 1 calc R
C23 C 0.1965(3) 0.4388(3) 0.4975(4) 0.0333(15) Uani 1 1 d .
H23 H 0.2089 0.4136 0.5417 0.040 Uiso 1 1 calc R

loop_
_atom_site_aniso_label
_atom_site_aniso_U_11
_atom_site_aniso_U_22
_atom_site_aniso_U_33
_atom_site_aniso_U_23
_atom_site_aniso_U_13
_atom_site_aniso_U_12
Os 0.02447(12) 0.01733(11) 0.01940(10) -0.00036(10) 0.00047(10) -0.00027(10)
P1 0.0310(9) 0.0189(7) 0.0204(7) 0.0016(6) -0.0045(6) -0.0034(6)
P2 0.0322(10) 0.0335(9) 0.0351(9) 0.0070(7) -0.0001(7) 0.0007(7)
F1 0.036(2) 0.095(4) 0.100(4) 0.025(3) -0.004(2) 0.021(2)
F2 0.034(2) 0.079(3) 0.166(6) -0.004(4) 0.001(3) 0.004(2)
F3 0.070(3) 0.045(3) 0.100(4) -0.004(3) 0.016(3) -0.010(2)
F4 0.109(4) 0.036(3) 0.172(6) -0.006(3) 0.067(4) -0.006(3)
F5 0.121(4) 0.113(4) 0.049(3) 0.019(3) 0.021(3) 0.007(3)
F6 0.131(4) 0.112(4) 0.032(3) 0.007(3) -0.009(3) -0.008(4)
C1 0.035(3) 0.031(4) 0.021(3) -0.003(3) 0.002(3) 0.010(3)
C2 0.037(3) 0.028(3) 0.019(3) -0.006(2) -0.004(3) 0.001(3)
C3 0.028(3) 0.027(3) 0.023(3) -0.001(3) -0.001(3) -0.002(3)
C4 0.019(3) 0.030(3) 0.029(3) 0.001(2) 0.004(3) -0.002(2)
C5 0.026(3) 0.035(4) 0.035(4) -0.003(3) -0.001(3) 0.000(3)
C6 0.040(4) 0.046(5) 0.062(5) -0.007(4) 0.000(4) 0.018(3)
C7 0.029(4) 0.050(5) 0.076(6) 0.015(4) -0.015(4) 0.007(3)
C8 0.050(4) 0.045(4) 0.047(4) 0.012(3) -0.021(4) 0.000(3)
C9 0.037(4) 0.037(4) 0.033(3) -0.006(3) -0.007(3) 0.004(3)
C10 0.032(3) 0.023(3) 0.024(3) 0.002(3) 0.000(3) 0.002(2)
C11 0.034(4) 0.032(4) 0.026(3) -0.005(3) 0.004(3) -0.002(3)
C12 0.037(4) 0.029(3) 0.045(4) -0.002(3) -0.005(3) 0.007(3)
C13 0.032(3) 0.030(3) 0.031(3) 0.000(3) -0.005(3) -0.012(3)
C14 0.039(4) 0.062(5) 0.035(4) 0.002(3) 0.003(3) -0.010(3)
C15 0.056(5) 0.037(4) 0.076(6) 0.011(4) -0.015(4) -0.014(4)
C16 0.042(4) 0.025(3) 0.027(3) 0.007(3) -0.012(3) -0.004(3)
C17 0.053(4) 0.054(5) 0.027(3) 0.004(3) -0.009(3) -0.012(4)
C18 0.070(5) 0.034(4) 0.046(4) 0.011(3) -0.023(4) -0.002(3)
C19 0.022(3) 0.029(3) 0.062(5) -0.004(3) 0.001(3) -0.004(3)
C20 0.064(5) 0.022(3) 0.040(4) -0.004(3) 0.022(3) -0.012(3)
C21 0.044(3) 0.014(3) 0.035(3) -0.003(3) -0.005(3) -0.001(3)
C22 0.042(4) 0.024(3) 0.024(3) -0.004(3) 0.004(3) -0.001(3)
C23 0.043(4) 0.017(3) 0.040(4) -0.004(3) -0.016(3) 0.003(3)

loop_
_atom_type_symbol
_atom_type_description
_atom_type_scat_dispersion_real
_atom_type_scat_dispersion_imag
_atom_type_scat_source
C C 0.0033 0.0016 'International Tables Vol C Tables 4.2.6.8 and 6.1.1.4'
H H 0.0000 0.0000 'International Tables Vol C Tables 4.2.6.8 and 6.1.1.4'
F F 0.0171 0.0103 'International Tables Vol C Tables 4.2.6.8 and 6.1.1.4'
P P 0.1023 0.0942 'International Tables Vol C Tables 4.2.6.8 and 6.1.1.4'
Os Os -1.2165 7.6030 'International Tables Vol C Tables 4.2.6.8 and 6.1.1.4'

loop_
_geom_angle_atom_site_label_1
_geom_angle_atom_site_label_2
_geom_angle_atom_site_label_3
_geom_angle
C2 Os C1 37.9(2)
C2 Os C22 145.8(2)
C1 Os C22 136.4(2)
C2 Os C23 175.8(2)
C1 Os C23 138.7(2)
C22 Os C23 37.6(2)
C2 Os C19 139.5(2)
C1 Os C19 102.2(2)
C22 Os C19 61.9(2)
C23 Os C19 36.8(2)
C2 Os C10 62.9(2)
C1 Os C10 77.8(2)
C22 Os C10 145.0(2)
C23 Os C10 115.3(2)
C19 Os C10 111.6(2)
C2 Os C21 119.4(2)
C1 Os C21 99.6(2)
C22 Os C21 36.8(2)
C23 Os C21 61.8(2)
C19 Os C21 61.5(2)
C10 Os C21 172.1(2)
C2 Os C20 118.1(2)
C1 Os C20 82.8(2)
C22 Os C20 60.5(2)
C23 Os C20 60.2(2)
C19 Os C20 35.8(2)
C10 Os C20 135.8(2)
C21 Os C20 36.4(2)
C2 Os C3 37.1(2)
C1 Os C3 65.8(2)
C22 Os C3 110.5(2)
C23 Os C3 147.0(2)
C19 Os C3 154.9(2)
C10 Os C3 88.2(2)
C21 Os C3 97.6(2)
C20 Os C3 119.1(2)
C2 Os P1 89.52(16)
C1 Os P1 119.40(16)
C22 Os P1 103.57(16)
C23 Os P1 91.50(16)
C19 Os P1 115.33(18)
C10 Os P1 45.37(15)
C21 Os P1 139.47(17)
C20 Os P1 150.16(18)
C3 Os P1 89.49(15)
C10 P1 C16 111.4(3)
C10 P1 C13 117.2(3)
C16 P1 C13 112.9(3)
C10 P1 Os 65.98(18)
C16 P1 Os 118.10(19)
C13 P1 Os 122.4(2)
F1 P2 F4 91.0(3)
F1 P2 F6 89.6(3)
F4 P2 F6 91.6(3)
F1 P2 F5 92.1(3)
F4 P2 F5 90.0(3)
F6 P2 F5 177.6(3)
F1 P2 F2 178.0(3)
F4 P2 F2 89.1(3)
F6 P2 F2 92.3(3)
F5 P2 F2 85.9(3)
F1 P2 F3 91.1(2)
F4 P2 F3 177.8(3)
F6 P2 F3 88.1(3)
F5 P2 F3 90.2(3)
F2 P2 F3 88.7(2)
C2 C1 Os 70.9(3)
C2 C1 H1A 123(4)
Os C1 H1A 114(4)
C2 C1 H1B 112(3)
Os C1 H1B 118(3)
H1A C1 H1B 113(5)
C1 C2 C3 117.1(5)
C1 C2 C11 113.5(5)
C3 C2 C11 123.2(5)
C1 C2 Os 71.1(3)
C3 C2 Os 74.9(3)
C11 C2 Os 99.3(4)
C2 C3 C4 124.7(5)
C2 C3 Os 68.0(3)
C4 C3 Os 115.1(4)
C2 C3 H3 116(3)
C4 C3 H3 112(3)
Os C3 H3 114(3)
C5 C4 C9 109.9(5)
C5 C4 C3 112.2(5)
C9 C4 C3 109.7(5)
C5 C4 H4 108.3
C9 C4 H4 108.3
C3 C4 H4 108.3
C6 C5 C4 111.0(5)
C6 C5 H5A 109.4
C4 C5 H5A 109.4
C6 C5 H5B 109.4
C4 C5 H5B 109.4
H5A C5 H5B 108.0
C7 C6 C5 111.6(6)
C7 C6 H6A 109.3
C5 C6 H6A 109.3
C7 C6 H6B 109.3
C5 C6 H6B 109.3
H6A C6 H6B 108.0
C6 C7 C8 112.2(5)
C6 C7 H7A 109.2
C8 C7 H7A 109.2
C6 C7 H7B 109.2
C8 C7 H7B 109.2
H7A C7 H7B 107.9
C7 C8 C9 111.1(6)
C7 C8 H8A 109.4
C9 C8 H8A 109.4
C7 C8 H8B 109.4
C9 C8 H8B 109.4
H8A C8 H8B 108.0
C4 C9 C8 111.6(5)
C4 C9 H9A 109.3
C8 C9 H9A 109.3
C4 C9 H9B 109.3
C8 C9 H9B 109.3
H9A C9 H9B 108.0
C11 C10 C12 119.4(5)
C11 C10 P1 114.1(4)
C12 C10 P1 124.0(4)
C11 C10 Os 96.5(4)
C12 C10 Os 118.4(4)
P1 C10 Os 68.65(18)
C10 C11 C2 100.5(5)
C10 C11 H11A 119(4)
C2 C11 H11A 105(4)
C10 C11 H11B 111(4)
C2 C11 H11B 105(4)
H11A C11 H11B 114(6)
C10 C12 H12A 109.5
C10 C12 H12B 109.5
H12A C12 H12B 109.5
C10 C12 H12C 109.5
H12A C12 H12C 109.5
H12B C12 H12C 109.5
C15 C13 C14 112.5(5)
C15 C13 P1 115.3(4)
C14 C13 P1 110.9(4)
C15 C13 H13 105.8
C14 C13 H13 105.8
P1 C13 H13 105.8
C13 C14 H14A 109.5
C13 C14 H14B 109.5
H14A C14 H14B 109.5
C13 C14 H14C 109.5
H14A C14 H14C 109.5
H14B C14 H14C 109.5
C13 C15 H15A 109.5
C13 C15 H15B 109.5
H15A C15 H15B 109.5
C13 C15 H15C 109.5
H15A C15 H15C 109.5
H15B C15 H15C 109.5
C18 C16 C17 110.8(5)
C18 C16 P1 115.7(4)
C17 C16 P1 111.1(4)
C18 C16 H16 106.2
C17 C16 H16 106.2
P1 C16 H16 106.2
C16 C17 H17A 109.5
C16 C17 H17B 109.5
H17A C17 H17B 109.5
C16 C17 H17C 109.5
H17A C17 H17C 109.5
H17B C17 H17C 109.5
C16 C18 H18A 109.5
C16 C18 H18B 109.5
H18A C18 H18B 109.5
C16 C18 H18C 109.5
H18A C18 H18C 109.5
H18B C18 H18C 109.5
C20 C19 C23 106.8(5)
C20 C19 Os 72.6(4)
C23 C19 Os 70.0(3)
C20 C19 H19 126.6
C23 C19 H19 126.6
Os C19 H19 122.5
C19 C20 C21 110.9(6)
C19 C20 Os 71.6(3)
C21 C20 Os 71.7(3)
C19 C20 H20 124.6
C21 C20 H20 124.6
Os C20 H20 123.7
C22 C21 C20 105.7(5)
C22 C21 Os 69.2(3)
C20 C21 Os 71.9(3)
C22 C21 H21 127.2
C20 C21 H21 127.2
Os C21 H21 123.5
C21 C22 C23 108.4(5)
C21 C22 Os 74.0(3)
C23 C22 Os 71.5(3)
C21 C22 H22 125.8
C23 C22 H22 125.8
Os C22 H22 120.5
C19 C23 C22 108.1(5)
C19 C23 Os 73.2(4)
C22 C23 Os 70.9(3)
C19 C23 H23 125.9
C22 C23 H23 125.9
Os C23 H23 121.6

loop_
_geom_bond_atom_site_label_1
_geom_bond_atom_site_label_2
_geom_bond_distance
Os C2 2.186(5)
Os C1 2.189(6)
Os C22 2.200(6)
Os C23 2.207(6)
Os C19 2.249(6)
Os C10 2.258(5)
Os C21 2.261(5)
Os C20 2.263(6)
Os C3 2.277(6)
Os P1 2.3021(14)
P1 C10 1.759(6)
P1 C16 1.835(6)
P1 C13 1.839(5)
P2 F1 1.554(4)
P2 F4 1.558(5)
P2 F6 1.562(5)
P2 F5 1.570(5)
P2 F2 1.577(4)
P2 F3 1.594(4)
C1 C2 1.422(8)
C1 H1A 0.84(6)
C1 H1B 1.01(5)
C2 C3 1.423(8)
C2 C11 1.512(8)
C3 C4 1.512(8)
C3 H3 0.99(5)
C4 C5 1.511(7)
C4 C9 1.512(8)
C4 H4 0.9800
C5 C6 1.509(8)
C5 H5A 0.9700
C5 H5B 0.9700
C6 C7 1.500(9)
C6 H6A 0.9700
C6 H6B 0.9700
C7 C8 1.521(9)
C7 H7A 0.9700
C7 H7B 0.9700
C8 C9 1.544(8)
C8 H8A 0.9700
C8 H8B 0.9700
C9 H9A 0.9700
C9 H9B 0.9700
C10 C11 1.506(8)
C10 C12 1.510(7)
C11 H11A 0.83(6)
C11 H11B 0.88(6)
C12 H12A 0.9600
C12 H12B 0.9600
C12 H12C 0.9600
C13 C15 1.515(8)
C13 C14 1.553(8)
C13 H13 0.9800
C14 H14A 0.9600
C14 H14B 0.9600
C14 H14C 0.9600
C15 H15A 0.9600
C15 H15B 0.9600
C15 H15C 0.9600
C16 C18 1.507(8)
C16 C17 1.529(8)
C16 H16 0.9800
C17 H17A 0.9600
C17 H17B 0.9600
C17 H17C 0.9600
C18 H18A 0.9600
C18 H18B 0.9600
C18 H18C 0.9600
C19 C20 1.385(9)
C19 C23 1.406(9)
C19 H19 0.9300
C20 C21 1.413(9)
C20 H20 0.9300
C21 C22 1.410(8)
C21 H21 0.9300
C22 C23 1.421(8)
C22 H22 0.9300
C23 H23 0.9300
